data_4123582
loop_
_publ_author_name
'Britvin, Sergey N.'
'Lotnyk, Andriy'

_publ_section_title
;
 Water-Soluble Phosphine Capable of Dissolving Elemental Gold: The Missing
 Link between 1,3,5-Triaza-7-phosphaadamantane (PTA) and Verkade's
 Ephemeral Ligand.
;
_journal_issue 16
_journal_name_full 'Journal of the American Chemical Society'
_journal_page_first 5526
_journal_page_last 5535
_journal_paper_doi 10.1021/jacs.5b01851
_journal_volume 137
_journal_year 2015
_chemical_formula_moiety '(C9 H21 N3 P), 3(Cl), 1.33(H2 O)'
_chemical_formula_sum 'C9 H23.66 Cl3 N3 O1.33 P'
_chemical_formula_weight 332.68
_chemical_name_systematic
; 
 1,4,7-triazonia-9-phosphatricyclo[5.3.2.1^4,9^]tridecane trichloride hydrate
;
_space_group_IT_number 14
_symmetry_cell_setting monoclinic
_symmetry_space_group_name_Hall '-P 2yn'
_symmetry_space_group_name_H-M 'P 1 21/n 1'
_atom_sites_solution_hydrogens geom
_atom_sites_solution_primary direct
_atom_sites_solution_secondary difmap
_audit_creation_method SHELXL-97
_cell_angle_alpha 90.00
_cell_angle_beta 99.247(5)
_cell_angle_gamma 90.00
_cell_formula_units_Z 12
_cell_length_a 15.5458(8)
_cell_length_b 7.0673(3)
_cell_length_c 40.9852(17)
_cell_measurement_reflns_used 23366
_cell_measurement_temperature 100(2)
_cell_measurement_theta_max 70.187
_cell_measurement_theta_min 2.141
_cell_volume 4444.4(4)
_computing_cell_refinement
;
CrysAlisPro, Agilent Technologies,
Version 1.171.36.32 (release 02-08-2013 CrysAlis171 .NET)
(compiled Aug  2 2013,16:46:58)
;
_computing_data_collection 'Bruker APEX2'
_computing_data_reduction
;
CrysAlisPro, Agilent Technologies,
Version 1.171.36.32 (release 02-08-2013 CrysAlis171 .NET)
(compiled Aug  2 2013,16:46:58)
;
_computing_molecular_graphics 'Olex2 v1.2-ac2'
_computing_structure_refinement 'SHELXL-97 (Sheldrick, 2008)'
_computing_structure_solution 'SHELXS-97 (Sheldrick, 2008)'
_diffrn_ambient_temperature 100(2)
_diffrn_measured_fraction_theta_full 1.000
_diffrn_measured_fraction_theta_max 1.000
_diffrn_measurement_device_type 'Bruker APEX-II CCD'
_diffrn_measurement_method '\f and \w scans'
_diffrn_radiation_monochromator mirror
_diffrn_radiation_source 'microfocus tube'
_diffrn_radiation_type CuK\a
_diffrn_radiation_wavelength 1.54178
_diffrn_reflns_av_R_equivalents 0.0330
_diffrn_reflns_av_sigmaI/netI 0.0133
_diffrn_reflns_limit_h_max 18
_diffrn_reflns_limit_h_min -18
_diffrn_reflns_limit_k_max 8
_diffrn_reflns_limit_k_min -6
_diffrn_reflns_limit_l_max 49
_diffrn_reflns_limit_l_min -49
_diffrn_reflns_number 62978
_diffrn_reflns_theta_full 68.49
_diffrn_reflns_theta_max 68.49
_diffrn_reflns_theta_min 2.18
_exptl_absorpt_coefficient_mu 6.574
_exptl_absorpt_correction_T_max 1.000
_exptl_absorpt_correction_T_min 0.401
_exptl_absorpt_correction_type multi-scan
_exptl_absorpt_process_details
;
CrysAlisPro, Agilent Technologies,
Version 1.171.36.32 (release 02-08-2013 CrysAlis171 .NET)
(compiled Aug  2 2013,16:46:58)
Empirical absorption correction using spherical harmonics,
 implemented in SCALE3 ABSPACK scaling algorithm.
;
_exptl_crystal_colour colorless
_exptl_crystal_density_diffrn 1.479
_exptl_crystal_density_method 'not measured'
_exptl_crystal_description prism
_exptl_crystal_F_000 2072
_exptl_crystal_size_max 0.2
_exptl_crystal_size_mid 0.1
_exptl_crystal_size_min 0.1
_refine_diff_density_max 1.218
_refine_diff_density_min -1.029
_refine_diff_density_rms 0.070
_refine_ls_extinction_method none
_refine_ls_goodness_of_fit_ref 1.051
_refine_ls_hydrogen_treatment mixed
_refine_ls_matrix_type full
_refine_ls_number_parameters 681
_refine_ls_number_reflns 8217
_refine_ls_number_restraints 0
_refine_ls_restrained_S_all 1.051
_refine_ls_R_factor_all 0.0443
_refine_ls_R_factor_gt 0.0419
_refine_ls_shift/su_max 0.002
_refine_ls_shift/su_mean 0.000
_refine_ls_structure_factor_coef Fsqd
_refine_ls_weighting_details 'calc w=1/[\s^2^(Fo^2^)+(0.0653P)^2^+5.7537P] where P=(Fo^2^+2Fc^2^)/3'
_refine_ls_weighting_scheme calc
_refine_ls_wR_factor_gt 0.1153
_refine_ls_wR_factor_ref 0.1174
_reflns_number_gt 7529
_reflns_number_total 8217
_reflns_threshold_expression >2sigma(I)
_cod_data_source_file 3.cif
_cod_data_source_block 3
_cod_depositor_comments
;
The following automatic conversions were performed:

'_symmetry_cell_setting' value 'Monoclinic' changed to 'monoclinic'
according to
/usr/data/users/saulius/crontab/automatic-downloads/rss-feeds/ACS/lib/dictionaries/cif_core.dic
dictionary named 'cif_core.dic' version 2.4.2 from 2011-04-26.

Automatic conversion script
Id: cif_fix_values 3271 2015-04-21 07:52:19Z andrius 

 Adding full bibliography for 4123579--4123586.cif.
;
_cod_original_cell_volume 4444.4(3)
_cod_original_sg_symbol_H-M 'P 21/n'
_cod_database_code 4123582

loop_
_symmetry_equiv_pos_as_xyz
'x, y, z'
'-x+1/2, y+1/2, -z+1/2'
'-x, -y, -z'
'x-1/2, -y-1/2, z-1/2'

loop_
_atom_site_label
_atom_site_type_symbol
_atom_site_fract_x
_atom_site_fract_y
_atom_site_fract_z
_atom_site_U_iso_or_equiv
_atom_site_adp_type
_atom_site_occupancy
_atom_site_symmetry_multiplicity
_atom_site_calc_flag
_atom_site_refinement_flags
_atom_site_attached_hydrogens
C1 C 0.76589(18) 0.4757(4) 0.53469(7) 0.0354(6) Uani 1 1 d . .
C2 C 0.8259(2) 0.3179(5) 0.47733(7) 0.0471(8) Uani 1 1 d . .
H2A H 0.8278 0.3376 0.4540 0.057 Uiso 1 1 calc R .
H2B H 0.8840 0.3439 0.4891 0.057 Uiso 1 1 calc R .
C3 C 0.64512(18) 0.4086(4) 0.47413(6) 0.0318(6) Uani 1 1 d . .
C4 C 0.8440(2) 0.1700(6) 0.54470(7) 0.0423(7) Uani 1 1 d . .
C5 C 0.8315(2) 0.0345(6) 0.51618(7) 0.0449(8) Uani 1 1 d . .
C6 C 0.7247(2) 0.0467(5) 0.46197(7) 0.0395(7) Uani 1 1 d . .
C7 C 0.64365(18) 0.0482(4) 0.47760(6) 0.0328(6) Uani 1 1 d . .
C8 C 0.60623(17) 0.2509(4) 0.52460(6) 0.0291(5) Uani 1 1 d . .
C9 C 0.68271(18) 0.1851(4) 0.54936(6) 0.0319(6) Uani 1 1 d . .
N1 N 0.76838(14) 0.2886(4) 0.55101(6) 0.0312(5) Uani 1 1 d . .
N2 N 0.80880(17) 0.1128(4) 0.48176(6) 0.0427(6) Uani 1 1 d . .
N3 N 0.61181(14) 0.2345(3) 0.48837(5) 0.0274(4) Uani 1 1 d . .
P1 P 0.75405(5) 0.49698(12) 0.489778(18) 0.03901(18) Uani 1 1 d . .
C17 C 0.04185(16) 0.2594(4) 0.71685(6) 0.0302(6) Uani 1 1 d . .
C10 C -0.01827(17) 0.0023(4) 0.66261(7) 0.0325(6) Uani 1 1 d . .
H10A H -0.0510 -0.0601 0.6434 0.039 Uiso 1 1 calc R .
H10B H -0.0505 -0.0167 0.6807 0.039 Uiso 1 1 calc R .
C13 C 0.02362(19) 0.2598(5) 0.62627(7) 0.0383(7) Uani 1 1 d . .
C18 C -0.00084(19) 0.3400(4) 0.68432(7) 0.0332(6) Uani 1 1 d . .
C12 C 0.13293(18) -0.0285(4) 0.71322(7) 0.0333(6) Uani 1 1 d . .
C16 C 0.19702(19) 0.2966(5) 0.70579(8) 0.0393(7) Uani 1 1 d . .
C11 C 0.15399(18) -0.0337(4) 0.64415(7) 0.0334(6) Uani 1 1 d . .
C15 C 0.23928(18) 0.2158(5) 0.67813(7) 0.0373(6) Uani 1 1 d . .
C14 C 0.11871(19) 0.3127(5) 0.63191(8) 0.0389(7) Uani 1 1 d . .
N4 N -0.01980(15) 0.2089(4) 0.65535(5) 0.0314(5) Uani 1 1 d . .
N5 N 0.18493(14) 0.1653(3) 0.64566(5) 0.0321(5) Uani 1 1 d . .
N6 N 0.13173(14) 0.1788(4) 0.71997(5) 0.0319(5) Uani 1 1 d . .
P2 P 0.08524(4) -0.12433(10) 0.673137(17) 0.03267(16) Uani 1 1 d . .
C25 C 0.51978(16) 0.6762(4) 0.61556(6) 0.0267(5) Uani 1 1 d . .
C22 C 0.68760(18) 0.5703(4) 0.69452(7) 0.0342(6) Uani 1 1 d . .
C19 C 0.62328(17) 0.8835(4) 0.70978(6) 0.0294(5) Uani 1 1 d . .
C20 C 0.64981(18) 0.9490(4) 0.64233(7) 0.0325(6) Uani 1 1 d . .
C26 C 0.48916(16) 0.5412(4) 0.66968(6) 0.0285(5) Uani 1 1 d . .
H26A H 0.5259 0.4477 0.6614 0.034 Uiso 1 1 calc R .
H26B H 0.4337 0.4809 0.6708 0.034 Uiso 1 1 calc R .
C24 C 0.61433(17) 0.6170(4) 0.62117(6) 0.0314(6) Uani 1 1 d . .
C27 C 0.53049(17) 0.5924(4) 0.70443(6) 0.0319(6) Uani 1 1 d . .
H27A H 0.4924 0.6827 0.7128 0.038 Uiso 1 1 calc R .
H27B H 0.5307 0.4791 0.7178 0.038 Uiso 1 1 calc R .
C23 C 0.73338(17) 0.6781(5) 0.67062(6) 0.0327(6) Uani 1 1 d . .
C21 C 0.47454(15) 0.8947(3) 0.65783(6) 0.0247(5) Uani 1 1 d . .
H21A H 0.4419 0.8942 0.6761 0.030 Uiso 1 1 calc R .
H21B H 0.4424 0.9732 0.6406 0.030 Uiso 1 1 calc R .
N7 N 0.62109(14) 0.6732(3) 0.71072(5) 0.0296(5) Uani 1 1 d . .
N8 N 0.68034(14) 0.7511(3) 0.63924(5) 0.0302(5) Uani 1 1 d . .
N9 N 0.47330(13) 0.6982(3) 0.64476(5) 0.0238(4) Uani 1 1 d . .
P3 P 0.57907(4) 1.01395(9) 0.672319(15) 0.02762(15) Uani 1 1 d . .
Cl1 Cl 0.81755(6) 0.80859(15) 0.59572(2) 0.0581(2) Uani 1 1 d . .
Cl2 Cl 0.68790(4) 0.30567(10) 0.293126(15) 0.03399(15) Uani 1 1 d . .
Cl3A Cl 0.93935(7) 0.9462(3) 0.44616(3) 0.1160(7) Uani 1 1 d . .
Cl4 Cl 0.79826(4) 0.31348(12) 0.625046(15) 0.04144(18) Uani 1 1 d . .
Cl5 Cl 0.71038(4) 0.34091(9) 0.391376(14) 0.03086(15) Uani 1 1 d . .
Cl6 Cl 0.82405(4) 0.12175(11) 0.716788(15) 0.03593(16) Uani 1 1 d . .
Cl7 Cl 0.57752(4) 0.74954(9) 0.537286(15) 0.02998(14) Uani 1 1 d . .
Cl8 Cl 0.51436(4) 0.79850(9) 0.409811(15) 0.03055(14) Uani 1 1 d . .
Cl9 Cl 0.43558(5) 0.16085(10) 0.728101(18) 0.04169(17) Uani 1 1 d . .
O1 O 0.5947(2) 0.1988(4) 0.77936(7) 0.0691(7) Uani 1 1 d . 2
O2 O 0.9944(4) 0.5557(11) 0.46469(16) 0.183(3) Uani 1 1 d . 2
O3 O 0.9873(4) 0.7002(7) 0.58829(13) 0.1364(18) Uani 1 1 d . 2
O4 O 0.29754(13) 0.2303(3) 0.60412(5) 0.0398(5) Uani 1 1 d . 2
H8A H 0.5886(18) 0.395(4) 0.5292(7) 0.027(7) Uiso 1 1 d . .
H19A H 0.5932(18) 0.924(4) 0.7254(7) 0.023(7) Uiso 1 1 d . .
H20A H 0.696(2) 1.026(5) 0.6488(8) 0.034(8) Uiso 1 1 d . .
H11A H 0.122(2) -0.064(5) 0.6211(8) 0.043(9) Uiso 1 1 d . .
H17A H 0.0045(19) 0.158(4) 0.7246(7) 0.029(7) Uiso 1 1 d . .
H11B H 0.205(2) -0.108(4) 0.6461(7) 0.031(7) Uiso 1 1 d . .
H8B H 0.557(2) 0.179(5) 0.5297(8) 0.042(9) Uiso 1 1 d . .
H12A H 0.193(2) -0.070(4) 0.7178(7) 0.027(7) Uiso 1 1 d . .
H1A H 0.820(2) 0.537(5) 0.5424(8) 0.043(9) Uiso 1 1 d . .
H25A H 0.5068(18) 0.794(4) 0.6021(7) 0.021(7) Uiso 1 1 d . .
H18A H 0.031(2) 0.433(5) 0.6791(7) 0.029(7) Uiso 1 1 d . .
H12B H 0.099(3) -0.106(6) 0.7293(10) 0.067(12) Uiso 1 1 d . .
H1B H 0.715(2) 0.543(5) 0.5415(8) 0.047(9) Uiso 1 1 d . .
H19B H 0.682(2) 0.930(5) 0.7178(8) 0.047(9) Uiso 1 1 d . .
H14A H 0.129(2) 0.341(5) 0.6107(9) 0.040(9) Uiso 1 1 d . .
H17B H 0.042(2) 0.372(5) 0.7337(9) 0.051(10) Uiso 1 1 d . .
H18B H -0.053(2) 0.387(4) 0.6890(7) 0.030(7) Uiso 1 1 d . .
H14B H 0.130(2) 0.405(5) 0.6457(9) 0.044(10) Uiso 1 1 d . .
H24A H 0.6311(19) 0.601(4) 0.5999(8) 0.030(7) Uiso 1 1 d . .
H25B H 0.4906(19) 0.578(4) 0.6033(7) 0.031(7) Uiso 1 1 d . .
H24B H 0.6186(19) 0.497(5) 0.6322(7) 0.030(7) Uiso 1 1 d . .
H20B H 0.623(2) 0.994(5) 0.6210(9) 0.042(9) Uiso 1 1 d . .
H7A H 0.650(2) -0.041(5) 0.4973(9) 0.045(9) Uiso 1 1 d . .
H7B H 0.597(2) -0.004(5) 0.4588(8) 0.043(9) Uiso 1 1 d . .
H6A H 0.723(2) 0.118(4) 0.4409(8) 0.034(8) Uiso 1 1 d . .
H3A H 0.6436(19) 0.395(4) 0.4498(8) 0.033(8) Uiso 1 1 d . .
H16A H 0.167(2) 0.411(5) 0.7005(9) 0.046(9) Uiso 1 1 d . .
H3B H 0.606(2) 0.501(5) 0.4780(8) 0.034(8) Uiso 1 1 d . .
H5A H 0.791(2) -0.053(5) 0.5171(8) 0.036(9) Uiso 1 1 d . .
H4A H 0.885(2) 0.259(5) 0.5423(9) 0.046(10) Uiso 1 1 d . .
H15A H 0.270(2) 0.106(5) 0.6843(7) 0.029(8) Uiso 1 1 d . .
H23A H 0.778(2) 0.597(5) 0.6640(8) 0.039(8) Uiso 1 1 d . .
H22A H 0.664(2) 0.449(5) 0.6840(8) 0.041(9) Uiso 1 1 d . .
H22B H 0.735(2) 0.524(5) 0.7127(8) 0.045(9) Uiso 1 1 d . .
H23B H 0.765(2) 0.775(4) 0.6803(8) 0.030(8) Uiso 1 1 d . .
H9A H 0.694(2) 0.040(5) 0.5473(8) 0.040(8) Uiso 1 1 d . .
H9B H 0.668(2) 0.206(5) 0.5692(9) 0.048(10) Uiso 1 1 d . .
H4B H 0.859(2) 0.090(5) 0.5631(9) 0.049(10) Uiso 1 1 d . .
H15B H 0.279(2) 0.316(5) 0.6715(8) 0.044(9) Uiso 1 1 d . .
H6B H 0.734(3) -0.079(7) 0.4556(10) 0.069(12) Uiso 1 1 d . .
H13A H -0.003(2) 0.373(5) 0.6165(8) 0.039(8) Uiso 1 1 d . .
H9 H 0.418(2) 0.681(4) 0.6364(8) 0.033(8) Uiso 1 1 d . .
H5B H 0.889(2) -0.020(5) 0.5163(8) 0.036(8) Uiso 1 1 d . .
H13B H 0.014(2) 0.158(5) 0.6132(9) 0.050(10) Uiso 1 1 d . .
H4 H -0.077(3) 0.232(6) 0.6481(10) 0.058(11) Uiso 1 1 d . .
H5 H 0.231(3) 0.168(6) 0.6305(10) 0.066(12) Uiso 1 1 d . .
H3 H 0.549(3) 0.240(6) 0.4795(10) 0.065(12) Uiso 1 1 d . .
H16B H 0.250(3) 0.314(6) 0.7243(10) 0.063(11) Uiso 1 1 d . .
H7 H 0.634(2) 0.643(5) 0.7348(9) 0.051(10) Uiso 1 1 d . .
H6 H 0.149(3) 0.184(6) 0.7432(12) 0.075(13) Uiso 1 1 d . .
H1 H 0.781(3) 0.318(5) 0.5692(10) 0.053(11) Uiso 1 1 d . .
H2 H 0.854(3) 0.052(6) 0.4723(10) 0.065(12) Uiso 1 1 d . .
H8 H 0.725(2) 0.760(5) 0.6239(9) 0.053(10) Uiso 1 1 d . .

loop_
_atom_site_aniso_label
_atom_site_aniso_U_11
_atom_site_aniso_U_22
_atom_site_aniso_U_33
_atom_site_aniso_U_23
_atom_site_aniso_U_13
_atom_site_aniso_U_12
C1 0.0249(13) 0.0459(16) 0.0339(14) -0.0092(12) 0.0001(11) -0.0047(12)
C2 0.0322(15) 0.081(2) 0.0311(15) -0.0029(15) 0.0148(12) -0.0009(15)
C3 0.0282(13) 0.0422(15) 0.0239(13) 0.0033(11) 0.0007(10) -0.0032(12)
C4 0.0333(16) 0.064(2) 0.0291(15) -0.0023(14) 0.0047(12) 0.0154(15)
C5 0.0424(18) 0.065(2) 0.0274(14) -0.0042(14) 0.0060(12) 0.0197(17)
C6 0.0425(16) 0.0518(18) 0.0249(13) -0.0057(13) 0.0073(11) 0.0076(14)
C7 0.0359(14) 0.0394(15) 0.0226(12) -0.0058(11) 0.0033(11) -0.0007(12)
C8 0.0223(12) 0.0432(15) 0.0213(12) -0.0015(11) 0.0023(9) -0.0004(11)
C9 0.0283(13) 0.0474(16) 0.0193(12) -0.0022(11) 0.0012(10) -0.0014(12)
N1 0.0255(11) 0.0488(14) 0.0193(11) -0.0044(10) 0.0033(8) 0.0038(10)
N2 0.0335(13) 0.0666(18) 0.0281(12) -0.0068(12) 0.0050(10) 0.0109(12)
N3 0.0253(11) 0.0372(12) 0.0190(10) -0.0029(8) 0.0019(8) -0.0037(9)
P1 0.0303(4) 0.0545(5) 0.0316(4) 0.0014(3) 0.0034(3) -0.0113(3)
C17 0.0202(12) 0.0432(15) 0.0283(13) -0.0076(11) 0.0071(10) -0.0020(11)
C10 0.0261(13) 0.0425(15) 0.0285(13) -0.0099(11) 0.0034(10) -0.0054(11)
C13 0.0283(14) 0.061(2) 0.0271(14) 0.0092(14) 0.0074(11) 0.0072(14)
C18 0.0284(14) 0.0366(15) 0.0354(14) -0.0025(12) 0.0077(11) 0.0002(12)
C12 0.0303(14) 0.0396(15) 0.0293(13) 0.0025(11) 0.0023(11) 0.0066(12)
C16 0.0232(13) 0.0549(19) 0.0403(16) -0.0085(14) 0.0063(12) -0.0123(13)
C11 0.0267(13) 0.0471(16) 0.0271(13) -0.0051(11) 0.0062(10) 0.0072(12)
C15 0.0221(13) 0.0573(19) 0.0329(14) -0.0063(13) 0.0057(11) -0.0059(13)
C14 0.0301(15) 0.0504(18) 0.0384(16) 0.0095(14) 0.0124(12) 0.0050(13)
N4 0.0208(11) 0.0483(14) 0.0253(11) 0.0020(9) 0.0041(8) 0.0052(10)
N5 0.0236(11) 0.0447(13) 0.0275(11) 0.0009(9) 0.0024(9) -0.0014(9)
N6 0.0233(11) 0.0489(14) 0.0229(11) -0.0056(9) 0.0022(8) -0.0027(10)
P2 0.0310(4) 0.0367(4) 0.0310(3) -0.0043(3) 0.0072(3) -0.0007(3)
C25 0.0188(11) 0.0413(15) 0.0194(11) -0.0055(11) 0.0009(9) 0.0038(10)
C22 0.0287(13) 0.0414(16) 0.0301(13) -0.0021(12) -0.0027(11) 0.0091(12)
C19 0.0243(13) 0.0395(14) 0.0245(12) -0.0060(11) 0.0043(10) 0.0009(11)
C20 0.0263(13) 0.0404(15) 0.0311(14) -0.0009(12) 0.0052(11) -0.0014(12)
C26 0.0222(12) 0.0311(13) 0.0300(13) 0.0024(10) -0.0026(10) -0.0011(10)
C24 0.0248(13) 0.0442(16) 0.0226(12) -0.0083(11) -0.0041(10) 0.0074(11)
C27 0.0266(13) 0.0428(15) 0.0244(12) 0.0080(11) -0.0014(10) -0.0025(11)
C23 0.0204(12) 0.0494(17) 0.0248(13) -0.0057(12) -0.0070(10) 0.0072(12)
C21 0.0225(12) 0.0285(12) 0.0230(11) -0.0016(9) 0.0033(9) 0.0027(9)
N7 0.0245(11) 0.0374(12) 0.0258(11) 0.0020(9) 0.0004(8) 0.0010(9)
N8 0.0223(10) 0.0435(13) 0.0235(10) -0.0044(9) -0.0005(8) 0.0054(9)
N9 0.0179(10) 0.0316(11) 0.0209(10) -0.0017(8) 0.0002(8) 0.0017(8)
P3 0.0237(3) 0.0323(3) 0.0268(3) -0.0010(2) 0.0039(2) -0.0003(2)
Cl1 0.0513(5) 0.0794(6) 0.0449(4) -0.0059(4) 0.0116(4) -0.0094(4)
Cl2 0.0277(3) 0.0486(4) 0.0253(3) 0.0089(3) 0.0032(2) 0.0062(3)
Cl3A 0.0535(6) 0.2239(18) 0.0678(7) -0.0632(9) 0.0012(5) 0.0468(8)
Cl4 0.0226(3) 0.0785(5) 0.0214(3) -0.0058(3) -0.0020(2) 0.0088(3)
Cl5 0.0209(3) 0.0435(3) 0.0271(3) -0.0032(2) 0.0007(2) 0.0043(2)
Cl6 0.0244(3) 0.0588(4) 0.0239(3) -0.0069(3) 0.0015(2) -0.0098(3)
Cl7 0.0233(3) 0.0367(3) 0.0287(3) 0.0003(2) 0.0003(2) -0.0003(2)
Cl8 0.0267(3) 0.0350(3) 0.0312(3) -0.0008(2) 0.0087(2) 0.0019(2)
Cl9 0.0411(4) 0.0425(4) 0.0407(4) -0.0029(3) 0.0043(3) 0.0000(3)
O1 0.0735(19) 0.0623(17) 0.0707(18) 0.0034(14) 0.0090(14) -0.0040(14)
O2 0.146(5) 0.240(7) 0.170(5) -0.040(5) 0.045(4) -0.091(5)
O3 0.154(4) 0.124(4) 0.143(4) -0.015(3) 0.060(4) -0.044(3)
O4 0.0356(11) 0.0428(11) 0.0431(11) 0.0004(9) 0.0129(9) -0.0007(9)

loop_
_atom_type_symbol
_atom_type_description
_atom_type_scat_dispersion_real
_atom_type_scat_dispersion_imag
_atom_type_scat_source
C C 0.0181 0.0091 'International Tables Vol C Tables 4.2.6.8 and 6.1.1.4'
H H 0.0000 0.0000 'International Tables Vol C Tables 4.2.6.8 and 6.1.1.4'
N N 0.0311 0.0180 'International Tables Vol C Tables 4.2.6.8 and 6.1.1.4'
P P 0.2955 0.4335 'International Tables Vol C Tables 4.2.6.8 and 6.1.1.4'
Cl Cl 0.3639 0.7018 'International Tables Vol C Tables 4.2.6.8 and 6.1.1.4'
O O 0.0492 0.0322 'International Tables Vol C Tables 4.2.6.8 and 6.1.1.4'

loop_
_geom_angle_atom_site_label_1
_geom_angle_atom_site_label_2
_geom_angle_atom_site_label_3
_geom_angle
N1 C1 P1 121.4(2)
N1 C1 H1A 108(2)
P1 C1 H1A 104(2)
N1 C1 H1B 105(2)
P1 C1 H1B 107(2)
H1A C1 H1B 112(3)
N2 C2 P1 120.9(2)
N2 C2 H2A 107.1
P1 C2 H2A 107.1
N2 C2 H2B 107.1
P1 C2 H2B 107.1
H2A C2 H2B 106.8
N3 C3 P1 120.48(18)
N3 C3 H3A 110.9(18)
P1 C3 H3A 104.9(18)
N3 C3 H3B 104(2)
P1 C3 H3B 107(2)
H3A C3 H3B 109(3)
C5 C4 N1 119.0(3)
C5 C4 H4A 111(2)
N1 C4 H4A 102(2)
C5 C4 H4B 103(2)
N1 C4 H4B 107(2)
H4A C4 H4B 115(3)
C4 C5 N2 118.6(3)
C4 C5 H5A 115(2)
N2 C5 H5A 104(2)
C4 C5 H5B 104.1(19)
N2 C5 H5B 103.1(18)
H5A C5 H5B 112(3)
N2 C6 C7 119.0(2)
N2 C6 H6A 102.4(18)
C7 C6 H6A 116.9(18)
N2 C6 H6B 107(3)
C7 C6 H6B 107(3)
H6A C6 H6B 103(3)
N3 C7 C6 118.1(3)
N3 C7 H7A 107.9(19)
C6 C7 H7A 110.7(19)
N3 C7 H7B 108.1(19)
C6 C7 H7B 102.1(18)
H7A C7 H7B 110(3)
N3 C8 C9 118.4(2)
N3 C8 H8A 107.5(15)
C9 C8 H8A 111.6(15)
N3 C8 H8B 110(2)
C9 C8 H8B 105(2)
H8A C8 H8B 103(3)
C8 C9 N1 118.4(2)
C8 C9 H9A 112.2(18)
N1 C9 H9A 108.3(18)
C8 C9 H9B 106(2)
N1 C9 H9B 104(2)
H9A C9 H9B 108(3)
C1 N1 C4 112.7(2)
C1 N1 C9 117.0(2)
C4 N1 C9 115.6(3)
C1 N1 H1 101(3)
C4 N1 H1 103(3)
C9 N1 H1 105(3)
C2 N2 C6 113.3(3)
C2 N2 C5 116.9(3)
C6 N2 C5 116.5(3)
C2 N2 H2 103(3)
C6 N2 H2 106(2)
C5 N2 H2 98(2)
C3 N3 C7 117.3(2)
C3 N3 C8 113.7(2)
C7 N3 C8 115.6(2)
C3 N3 H3 102(2)
C7 N3 H3 106(2)
C8 N3 H3 99(2)
C2 P1 C3 103.95(15)
C2 P1 C1 105.00(14)
C3 P1 C1 105.30(13)
N6 C17 C18 119.6(2)
N6 C17 H17A 106.3(17)
C18 C17 H17A 110.8(17)
N6 C17 H17B 109(2)
C18 C17 H17B 105(2)
H17A C17 H17B 106(3)
N4 C10 P2 120.75(19)
N4 C10 H10A 107.1
P2 C10 H10A 107.1
N4 C10 H10B 107.1
P2 C10 H10B 107.1
H10A C10 H10B 106.8
N4 C13 C14 119.5(2)
N4 C13 H13A 108(2)
C14 C13 H13A 101(2)
N4 C13 H13B 104(2)
C14 C13 H13B 111(2)
H13A C13 H13B 114(3)
N4 C18 C17 118.1(2)
N4 C18 H18A 109(2)
C17 C18 H18A 108(2)
N4 C18 H18B 108.5(19)
C17 C18 H18B 103.4(18)
H18A C18 H18B 109(3)
N6 C12 P2 121.15(19)
N6 C12 H12A 107.6(18)
P2 C12 H12A 107.7(17)
N6 C12 H12B 112(2)
P2 C12 H12B 101(2)
H12A C12 H12B 106(3)
N6 C16 C15 118.9(3)
N6 C16 H16A 103(2)
C15 C16 H16A 114(2)
N6 C16 H16B 107(2)
C15 C16 H16B 102(2)
H16A C16 H16B 112(3)
N5 C11 P2 121.47(19)
N5 C11 H11A 110.3(19)
P2 C11 H11A 106.0(19)
N5 C11 H11B 105.1(19)
P2 C11 H11B 108.7(19)
H11A C11 H11B 104(3)
N5 C15 C16 120.3(2)
N5 C15 H15A 103.8(19)
C16 C15 H15A 112.5(19)
N5 C15 H15B 102(2)
C16 C15 H15B 107(2)
H15A C15 H15B 110(3)
C13 C14 N5 118.7(3)
C13 C14 H14A 103(2)
N5 C14 H14A 106(2)
C13 C14 H14B 112(2)
N5 C14 H14B 103(2)
H14A C14 H14B 114(3)
C10 N4 C18 117.0(2)
C10 N4 C13 113.4(2)
C18 N4 C13 115.1(2)
C10 N4 H4 103(3)
C18 N4 H4 102(3)
C13 N4 H4 104(3)
C11 N5 C15 113.2(2)
C11 N5 C14 116.2(2)
C15 N5 C14 114.9(2)
C11 N5 H5 104(2)
C15 N5 H5 101(2)
C14 N5 H5 105(2)
C12 N6 C17 113.4(2)
C12 N6 C16 116.3(2)
C17 N6 C16 115.9(2)
C12 N6 H6 102(3)
C17 N6 H6 100(3)
C16 N6 H6 106(3)
C12 P2 C10 104.23(12)
C12 P2 C11 105.01(14)
C10 P2 C11 104.94(13)
N9 C25 C24 119.3(2)
N9 C25 H25A 105.8(16)
C24 C25 H25A 114.8(16)
N9 C25 H25B 104.6(19)
C24 C25 H25B 104.8(18)
H25A C25 H25B 106(2)
N7 C22 C23 118.2(2)
N7 C22 H22A 111.6(19)
C23 C22 H22A 109.5(19)
N7 C22 H22B 107.3(19)
C23 C22 H22B 106(2)
H22A C22 H22B 103(3)
N7 C19 P3 121.25(18)
N7 C19 H19A 106.6(18)
P3 C19 H19A 105.6(18)
N7 C19 H19B 111(2)
P3 C19 H19B 108(2)
H19A C19 H19B 103(3)
N8 C20 P3 121.7(2)
N8 C20 H20A 110(2)
P3 C20 H20A 101(2)
N8 C20 H20B 109(2)
P3 C20 H20B 108(2)
H20A C20 H20B 106(3)
N9 C26 C27 117.6(2)
N9 C26 H26A 107.9
C27 C26 H26A 107.9
N9 C26 H26B 107.9
C27 C26 H26B 107.9
H26A C26 H26B 107.2
N8 C24 C25 118.1(2)
N8 C24 H24A 105.0(18)
C25 C24 H24A 107.3(18)
N8 C24 H24B 109.6(18)
C25 C24 H24B 108.0(18)
H24A C24 H24B 108(3)
N7 C27 C26 119.9(2)
N7 C27 H27A 107.4
C26 C27 H27A 107.4
N7 C27 H27B 107.4
C26 C27 H27B 107.4
H27A C27 H27B 106.9
N8 C23 C22 118.6(2)
N8 C23 H23A 106.5(19)
C22 C23 H23A 108.4(19)
N8 C23 H23B 107(2)
C22 C23 H23B 113(2)
H23A C23 H23B 102(3)
N9 C21 P3 120.19(17)
N9 C21 H21A 107.3
P3 C21 H21A 107.3
N9 C21 H21B 107.3
P3 C21 H21B 107.3
H21A C21 H21B 106.9
C19 N7 C22 116.9(2)
C19 N7 C27 113.6(2)
C22 N7 C27 115.6(2)
C19 N7 H7 104(2)
C22 N7 H7 107(2)
C27 N7 H7 97(2)
C20 N8 C24 115.6(2)
C20 N8 C23 112.8(2)
C24 N8 C23 116.3(2)
C20 N8 H8 105(2)
C24 N8 H8 102(2)
C23 N8 H8 103(2)
C21 N9 C26 116.97(19)
C21 N9 C25 113.8(2)
C26 N9 C25 114.7(2)
C21 N9 H9 103(2)
C26 N9 H9 102(2)
C25 N9 H9 104(2)
C19 P3 C20 104.58(13)
C19 P3 C21 103.48(12)
C20 P3 C21 105.21(12)

loop_
_geom_bond_atom_site_label_1
_geom_bond_atom_site_label_2
_geom_bond_distance
C1 N1 1.479(4)
C1 P1 1.827(3)
C1 H1A 0.95(4)
C1 H1B 1.00(4)
C2 N2 1.490(5)
C2 P1 1.815(3)
C2 H2A 0.9700
C2 H2B 0.9700
C3 N3 1.490(3)
C3 P1 1.822(3)
C3 H3A 1.00(3)
C3 H3B 0.92(3)
C4 C5 1.499(5)
C4 N1 1.500(4)
C4 H4A 0.91(4)
C4 H4B 0.94(4)
C5 N2 1.503(4)
C5 H5A 0.88(3)
C5 H5B 0.98(3)
C6 N2 1.498(4)
C6 C7 1.503(4)
C6 H6A 1.00(3)
C6 H6B 0.94(5)
C7 N3 1.499(4)
C7 H7A 1.02(4)
C7 H7B 1.03(3)
C8 N3 1.506(3)
C8 C9 1.507(4)
C8 H8A 1.08(3)
C8 H8B 0.96(4)
C9 N1 1.511(4)
C9 H9A 1.05(3)
C9 H9B 0.89(4)
N1 H1 0.77(4)
N2 H2 0.96(4)
N3 H3 0.99(4)
C17 N6 1.495(3)
C17 C18 1.503(4)
C17 H17A 1.01(3)
C17 H17B 1.05(4)
C10 N4 1.489(4)
C10 P2 1.831(3)
C10 H10A 0.9700
C10 H10B 0.9700
C13 N4 1.505(3)
C13 C14 1.506(4)
C13 H13A 0.96(4)
C13 H13B 0.89(4)
C18 N4 1.497(4)
C18 H18A 0.87(3)
C18 H18B 0.93(3)
C12 N6 1.491(4)
C12 P2 1.821(3)
C12 H12A 0.97(3)
C12 H12B 1.05(4)
C16 N6 1.500(4)
C16 C15 1.511(4)
C16 H16A 0.94(4)
C16 H16B 1.03(4)
C11 N5 1.484(4)
C11 P2 1.836(3)
C11 H11A 1.02(3)
C11 H11B 0.94(3)
C15 N5 1.500(3)
C15 H15A 0.93(3)
C15 H15B 1.01(4)
C14 N5 1.509(4)
C14 H14A 0.93(3)
C14 H14B 0.86(4)
N4 H4 0.90(4)
N5 H5 1.01(4)
N6 H6 0.95(5)
C25 N9 1.502(3)
C25 C24 1.510(3)
C25 H25A 1.00(3)
C25 H25B 0.93(3)
C22 N7 1.503(3)
C22 C23 1.506(4)
C22 H22A 1.00(4)
C22 H22B 1.01(4)
C19 N7 1.487(4)
C19 P3 1.828(3)
C19 H19A 0.90(3)
C19 H19B 0.97(4)
C20 N8 1.489(4)
C20 P3 1.835(3)
C20 H20A 0.91(3)
C20 H20B 0.96(3)
C26 N9 1.502(3)
C26 C27 1.509(3)
C26 H26A 0.9700
C26 H26B 0.9700
C24 N8 1.502(3)
C24 H24A 0.96(3)
C24 H24B 0.96(3)
C27 N7 1.503(3)
C27 H27A 0.9700
C27 H27B 0.9700
C23 N8 1.503(3)
C23 H23A 0.98(3)
C23 H23B 0.90(3)
C21 N9 1.487(3)
C21 P3 1.842(2)
C21 H21A 0.9700
C21 H21B 0.9700
N7 H7 1.00(4)
N8 H8 1.01(4)
N9 H9 0.89(3)

loop_
_geom_torsion_atom_site_label_1
_geom_torsion_atom_site_label_2
_geom_torsion_atom_site_label_3
_geom_torsion_atom_site_label_4
_geom_torsion
N1 C4 C5 N2 63.1(5)
N2 C6 C7 N3 62.0(4)
N3 C8 C9 N1 64.4(3)
P1 C1 N1 C4 61.7(3)
P1 C1 N1 C9 -75.8(3)
C5 C4 N1 C1 -92.9(4)
C5 C4 N1 C9 45.2(4)
C8 C9 N1 C1 15.5(3)
C8 C9 N1 C4 -120.8(3)
P1 C2 N2 C6 63.1(3)
P1 C2 N2 C5 -76.6(3)
C7 C6 N2 C2 -92.3(3)
C7 C6 N2 C5 47.6(4)
C4 C5 N2 C2 17.7(4)
C4 C5 N2 C6 -120.7(3)
P1 C3 N3 C7 -78.0(3)
P1 C3 N3 C8 61.2(3)
C6 C7 N3 C3 18.1(3)
C6 C7 N3 C8 -120.4(3)
C9 C8 N3 C3 -92.9(3)
C9 C8 N3 C7 47.0(3)
N2 C2 P1 C3 -45.0(3)
N2 C2 P1 C1 65.4(3)
N3 C3 P1 C2 67.5(2)
N3 C3 P1 C1 -42.6(3)
N1 C1 P1 C2 -43.0(3)
N1 C1 P1 C3 66.4(2)
N6 C17 C18 N4 63.8(3)
N6 C16 C15 N5 62.2(4)
N4 C13 C14 N5 64.4(4)
P2 C10 N4 C18 -77.2(3)
P2 C10 N4 C13 60.5(3)
C17 C18 N4 C10 16.6(4)
C17 C18 N4 C13 -120.3(3)
C14 C13 N4 C10 -92.4(4)
C14 C13 N4 C18 46.0(4)
P2 C11 N5 C15 59.9(3)
P2 C11 N5 C14 -76.3(3)
C16 C15 N5 C11 -90.9(3)
C16 C15 N5 C14 45.8(4)
C13 C14 N5 C11 15.9(4)
C13 C14 N5 C15 -119.5(3)
P2 C12 N6 C17 61.0(3)
P2 C12 N6 C16 -77.2(3)
C18 C17 N6 C12 -92.0(3)
C18 C17 N6 C16 46.4(3)
C15 C16 N6 C12 18.2(4)
C15 C16 N6 C17 -119.0(3)
N6 C12 P2 C10 -43.7(3)
N6 C12 P2 C11 66.4(2)
N4 C10 P2 C12 67.5(2)
N4 C10 P2 C11 -42.7(2)
N5 C11 P2 C12 -42.5(2)
N5 C11 P2 C10 67.1(2)
N9 C25 C24 N8 -66.1(3)
N9 C26 C27 N7 -63.1(3)
N7 C22 C23 N8 -64.3(3)
P3 C19 N7 C22 77.2(3)
P3 C19 N7 C27 -61.4(3)
C23 C22 N7 C19 -17.2(3)
C23 C22 N7 C27 120.5(3)
C26 C27 N7 C19 91.7(3)
C26 C27 N7 C22 -47.4(3)
P3 C20 N8 C24 76.8(3)
P3 C20 N8 C23 -60.5(3)
C25 C24 N8 C20 -15.2(3)
C25 C24 N8 C23 120.6(3)
C22 C23 N8 C20 93.1(3)
C22 C23 N8 C24 -43.9(3)
P3 C21 N9 C26 78.8(2)
P3 C21 N9 C25 -58.7(2)
C27 C26 N9 C21 -17.6(3)
C27 C26 N9 C25 119.5(2)
C24 C25 N9 C21 93.6(3)
C24 C25 N9 C26 -44.9(3)
N7 C19 P3 C20 -65.4(2)
N7 C19 P3 C21 44.5(2)
N8 C20 P3 C19 41.5(2)
N8 C20 P3 C21 -67.2(2)
N9 C21 P3 C19 -68.8(2)
N9 C21 P3 C20 40.7(2)
